data_4101902
loop_
_publ_author_name
'Xinqiang Fang'
'Kun Liu'
'Chaozhong Li'

_publ_section_title
;
 Efficient Regio- and Stereoselective Formation of Azocan-2-ones via
 8-EndoCyclization of \a-Carbamoyl Radicals
;
_journal_name_full 'Journal of the American Chemical Society'
_journal_page_first 2274
_journal_page_last 2283
_journal_paper_doi 10.1021/ja9082649
_journal_volume 132
_journal_year 2010
_chemical_formula_sum 'C10.5 H16 Cl I N O3'
_chemical_formula_weight 366.59
_chemical_name_systematic
; 
 ? 
;
_space_group_IT_number 56
_symmetry_cell_setting orthorhombic
_symmetry_space_group_name_Hall '-P 2ab 2ac'
_symmetry_space_group_name_H-M 'P c c n'
_atom_sites_solution_hydrogens geom
_atom_sites_solution_primary direct
_atom_sites_solution_secondary difmap
_audit_creation_method SHELXL-97
_cell_angle_alpha 90.00
_cell_angle_beta 90.00
_cell_angle_gamma 90.00
_cell_formula_units_Z 8
_cell_length_a 13.863(2)
_cell_length_b 30.022(4)
_cell_length_c 6.2454(9)
_cell_measurement_reflns_used 1221
_cell_measurement_temperature 293(2)
_cell_measurement_theta_max 40.903
_cell_measurement_theta_min 5.428
_cell_volume 2599.3(6)
_computing_cell_refinement 'Bruker SMART'
_computing_data_collection 'Bruker SMART'
_computing_data_reduction 'Bruker SHELXTL'
_computing_molecular_graphics 'Bruker SHELXTL'
_computing_publication_material 'Bruker SHELXTL'
_computing_structure_refinement 'SHELXL-97 (Sheldrick, 1997)'
_computing_structure_solution 'SHELXS-97 (Sheldrick, 1990)'
_diffrn_ambient_temperature 293(2)
_diffrn_measured_fraction_theta_full 0.999
_diffrn_measured_fraction_theta_max 0.999
_diffrn_measurement_device_type 'CCD area detector'
_diffrn_measurement_method 'phi and omega scans'
_diffrn_radiation_monochromator graphite
_diffrn_radiation_source 'fine-focus sealed tube'
_diffrn_radiation_type MoK\a
_diffrn_radiation_wavelength 0.71073
_diffrn_reflns_av_R_equivalents 0.1405
_diffrn_reflns_av_sigmaI/netI 0.1302
_diffrn_reflns_limit_h_max 15
_diffrn_reflns_limit_h_min -17
_diffrn_reflns_limit_k_max 38
_diffrn_reflns_limit_k_min -35
_diffrn_reflns_limit_l_max 7
_diffrn_reflns_limit_l_min -7
_diffrn_reflns_number 14035
_diffrn_reflns_theta_full 26.99
_diffrn_reflns_theta_max 26.99
_diffrn_reflns_theta_min 2.51
_exptl_absorpt_coefficient_mu 2.664
_exptl_absorpt_correction_T_max 1.00000
_exptl_absorpt_correction_T_min 0.76333
_exptl_absorpt_correction_type empirical
_exptl_absorpt_process_details sadabs
_exptl_crystal_colour colorless
_exptl_crystal_density_diffrn 1.874
_exptl_crystal_density_method 'not measured'
_exptl_crystal_description prismatic
_exptl_crystal_F_000 1440
_exptl_crystal_size_max 0.165
_exptl_crystal_size_mid 0.141
_exptl_crystal_size_min 0.035
_refine_diff_density_max 0.642
_refine_diff_density_min -1.015
_refine_diff_density_rms 0.136
_refine_ls_extinction_coef 0.0010(6)
_refine_ls_extinction_expression Fc^*^=kFc[1+0.001xFc^2^\l^3^/sin(2\q)]^-1/4^
_refine_ls_extinction_method SHELXL
_refine_ls_goodness_of_fit_ref 0.934
_refine_ls_hydrogen_treatment constr
_refine_ls_matrix_type full
_refine_ls_number_parameters 144
_refine_ls_number_reflns 2824
_refine_ls_number_restraints 1
_refine_ls_restrained_S_all 0.934
_refine_ls_R_factor_all 0.1607
_refine_ls_R_factor_gt 0.0772
_refine_ls_shift/su_max 0.050
_refine_ls_shift/su_mean 0.019
_refine_ls_structure_factor_coef Fsqd
_refine_ls_weighting_details 'calc w=1/[\s^2^(Fo^2^)+(0.1340P)^2^+0.0000P] where P=(Fo^2^+2Fc^2^)/3'
_refine_ls_weighting_scheme calc
_refine_ls_wR_factor_gt 0.2335
_refine_ls_wR_factor_ref 0.2632
_reflns_number_gt 1248
_reflns_number_total 2824
_reflns_threshold_expression >2sigma(I)
_cod_data_source_file ja9082649_si_001.cif
_cod_data_source_block cd27556
_cod_original_cell_volume 2599.3(7)
_cod_original_formula_sum 'C10.50 H16 Cl I N O3'
_cod_database_code 4101902

loop_
_symmetry_equiv_pos_as_xyz
'x, y, z'
'-x+1/2, -y+1/2, z'
'-x, y+1/2, -z+1/2'
'x+1/2, -y, -z+1/2'
'-x, -y, -z'
'x-1/2, y-1/2, -z'
'x, -y-1/2, z-1/2'
'-x-1/2, y, z-1/2'

loop_
_atom_site_label
_atom_site_type_symbol
_atom_site_fract_x
_atom_site_fract_y
_atom_site_fract_z
_atom_site_U_iso_or_equiv
_atom_site_adp_type
_atom_site_occupancy
_atom_site_symmetry_multiplicity
_atom_site_calc_flag
_atom_site_refinement_flags
_atom_site_disorder_assembly
_atom_site_disorder_group
I1 I 0.58807(8) 0.29520(3) -0.09143(16) 0.0960(6) Uani 1 1 d . . .
Cl1 Cl 0.258(4) 0.2797(7) -0.170(8) 0.23(3) Uiso 1 1 d D . .
N1 N 0.5464(6) 0.4389(3) 0.4161(10) 0.0410(19) Uani 1 1 d . . .
O1 O 0.6019(5) 0.4729(3) 0.7261(10) 0.065(2) Uani 1 1 d . . .
O2 O 0.6537(5) 0.4935(2) 0.4039(10) 0.0527(18) Uani 1 1 d . . .
O3 O 0.4628(6) 0.4103(3) 0.6974(10) 0.067(2) Uani 1 1 d . . .
C1 C 0.5988(8) 0.4675(4) 0.5385(15) 0.053(3) Uani 1 1 d . . .
C2 C 0.6246(7) 0.4843(3) 0.1835(13) 0.044(2) Uani 1 1 d . . .
H2A H 0.6799 0.4847 0.0885 0.053 Uiso 1 1 calc R . .
H2B H 0.5781 0.5062 0.1342 0.053 Uiso 1 1 calc R . .
C3 C 0.5802(7) 0.4388(3) 0.1907(13) 0.041(2) Uani 1 1 d . . .
H3 H 0.5264 0.4361 0.0899 0.049 Uiso 1 1 calc R . .
C4 C 0.6560(8) 0.4017(3) 0.1564(15) 0.052(3) Uani 1 1 d . . .
H4A H 0.6589 0.3951 0.0045 0.063 Uiso 1 1 calc R . .
H4B H 0.7185 0.4132 0.1981 0.063 Uiso 1 1 calc R . .
C5 C 0.6396(8) 0.3590(4) 0.2738(17) 0.057(3) Uani 1 1 d . . .
H5A H 0.6329 0.3660 0.4247 0.068 Uiso 1 1 calc R . .
H5B H 0.6973 0.3410 0.2588 0.068 Uiso 1 1 calc R . .
C6 C 0.5535(9) 0.3303(4) 0.2095(16) 0.063(3) Uani 1 1 d . . .
H6 H 0.5419 0.3081 0.3219 0.076 Uiso 1 1 calc R . .
C7 C 0.4590(8) 0.3555(3) 0.1656(15) 0.054(3) Uani 1 1 d . . .
H7A H 0.4113 0.3345 0.1141 0.065 Uiso 1 1 calc R . .
H7B H 0.4705 0.3769 0.0520 0.065 Uiso 1 1 calc R . .
C8 C 0.4176(8) 0.3799(4) 0.3562(16) 0.056(3) Uani 1 1 d . . .
H8 H 0.3911 0.3567 0.4492 0.067 Uiso 1 1 calc R . .
C9 C 0.4814(8) 0.4095(3) 0.5053(16) 0.051(3) Uani 1 1 d . . .
C10 C 0.3313(9) 0.4078(5) 0.288(2) 0.081(4) Uani 1 1 d . . .
H10A H 0.2831 0.3887 0.2262 0.121 Uiso 1 1 calc R . .
H10B H 0.3515 0.4294 0.1834 0.121 Uiso 1 1 calc R . .
H10C H 0.3050 0.4228 0.4101 0.121 Uiso 1 1 calc R . .
C11 C 0.2500 0.2500 0.062(8) 0.225(18) Uiso 1 2 d SD . .

loop_
_atom_site_aniso_label
_atom_site_aniso_U_11
_atom_site_aniso_U_22
_atom_site_aniso_U_33
_atom_site_aniso_U_23
_atom_site_aniso_U_13
_atom_site_aniso_U_12
I1 0.1490(11) 0.0561(6) 0.0828(8) -0.0226(4) 0.0386(6) -0.0114(5)
N1 0.053(5) 0.049(5) 0.021(4) -0.003(3) 0.001(4) 0.004(4)
O1 0.078(5) 0.087(5) 0.029(4) -0.010(4) -0.005(3) 0.003(4)
O2 0.065(5) 0.056(4) 0.038(4) -0.009(3) -0.011(3) 0.002(4)
O3 0.088(6) 0.082(5) 0.029(4) 0.017(4) 0.012(4) 0.008(5)
C1 0.065(8) 0.070(7) 0.024(6) 0.007(5) -0.010(5) 0.016(6)
C2 0.049(6) 0.063(6) 0.020(4) -0.003(4) -0.008(4) -0.002(5)
C3 0.046(6) 0.054(6) 0.023(4) 0.009(4) -0.001(4) -0.004(5)
C4 0.068(8) 0.051(6) 0.037(5) 0.001(5) 0.013(5) 0.003(6)
C5 0.056(7) 0.062(7) 0.052(6) -0.004(5) -0.004(5) 0.020(6)
C6 0.109(10) 0.045(6) 0.035(6) -0.006(5) 0.028(6) 0.006(7)
C7 0.079(8) 0.043(6) 0.040(6) 0.006(5) -0.009(5) -0.009(6)
C8 0.066(7) 0.065(7) 0.036(5) 0.003(5) 0.003(5) 0.007(6)
C9 0.072(7) 0.047(6) 0.034(6) 0.007(5) 0.001(5) 0.012(6)
C10 0.072(9) 0.095(10) 0.075(9) 0.001(8) -0.002(7) 0.003(8)

loop_
_atom_type_symbol
_atom_type_description
_atom_type_scat_dispersion_real
_atom_type_scat_dispersion_imag
_atom_type_scat_source
C C 0.0033 0.0016 'International Tables Vol C Tables 4.2.6.8 and 6.1.1.4'
H H 0.0000 0.0000 'International Tables Vol C Tables 4.2.6.8 and 6.1.1.4'
N N 0.0061 0.0033 'International Tables Vol C Tables 4.2.6.8 and 6.1.1.4'
O O 0.0106 0.0060 'International Tables Vol C Tables 4.2.6.8 and 6.1.1.4'
I I -0.4742 1.8119 'International Tables Vol C Tables 4.2.6.8 and 6.1.1.4'
Cl Cl 0.1484 0.1585 'International Tables Vol C Tables 4.2.6.8 and 6.1.1.4'

loop_
_geom_angle_atom_site_label_1
_geom_angle_atom_site_label_2
_geom_angle_atom_site_label_3
_geom_angle
_geom_angle_site_symmetry_1
_geom_angle_site_symmetry_3
_geom_angle_publ_flag
Cl1 Cl1 C11 58.2(9) 2 . ?
Cl1 Cl1 C11 61.7(5) 2 7_565 ?
C11 Cl1 C11 119.9(13) . 7_565 ?
C9 N1 C1 121.8(8) . . ?
C9 N1 C3 126.0(8) . . ?
C1 N1 C3 111.5(8) . . ?
C1 O2 C2 108.4(7) . . ?
O1 C1 O2 120.5(10) . . ?
O1 C1 N1 131.5(11) . . ?
O2 C1 N1 108.1(7) . . ?
O2 C2 C3 104.9(7) . . ?
O2 C2 H2A 110.9 . . ?
C3 C2 H2A 110.8 . . ?
O2 C2 H2B 110.7 . . ?
C3 C2 H2B 110.7 . . ?
H2A C2 H2B 108.8 . . ?
N1 C3 C2 99.0(7) . . ?
N1 C3 C4 110.4(7) . . ?
C2 C3 C4 112.0(8) . . ?
N1 C3 H3 111.6 . . ?
C2 C3 H3 111.7 . . ?
C4 C3 H3 111.6 . . ?
C5 C4 C3 116.6(8) . . ?
C5 C4 H4A 108.2 . . ?
C3 C4 H4A 108.2 . . ?
C5 C4 H4B 108.1 . . ?
C3 C4 H4B 108.1 . . ?
H4A C4 H4B 107.3 . . ?
C4 C5 C6 118.3(9) . . ?
C4 C5 H5A 107.9 . . ?
C6 C5 H5A 107.8 . . ?
C4 C5 H5B 107.6 . . ?
C6 C5 H5B 107.7 . . ?
H5A C5 H5B 107.1 . . ?
C5 C6 C7 115.7(9) . . ?
C5 C6 I1 108.9(7) . . ?
C7 C6 I1 105.6(7) . . ?
C5 C6 H6 108.8 . . ?
C7 C6 H6 108.8 . . ?
I1 C6 H6 108.8 . . ?
C6 C7 C8 115.0(8) . . ?
C6 C7 H7A 108.6 . . ?
C8 C7 H7A 108.5 . . ?
C6 C7 H7B 108.5 . . ?
C8 C7 H7B 108.5 . . ?
H7A C7 H7B 107.5 . . ?
C9 C8 C7 122.0(9) . . ?
C9 C8 C10 107.5(9) . . ?
C7 C8 C10 110.1(9) . . ?
C9 C8 H8 105.3 . . ?
C7 C8 H8 105.3 . . ?
C10 C8 H8 105.3 . . ?
O3 C9 N1 121.2(10) . . ?
O3 C9 C8 118.4(10) . . ?
N1 C9 C8 119.5(8) . . ?
C8 C10 H10A 109.4 . . ?
C8 C10 H10B 109.5 . . ?
H10A C10 H10B 109.5 . . ?
C8 C10 H10C 109.6 . . ?
H10A C10 H10C 109.5 . . ?
H10B C10 H10C 109.5 . . ?
Cl1 C11 Cl1 63.7(19) 2 . ?
Cl1 C11 Cl1 172(3) 2 8_656 ?
Cl1 C11 Cl1 120.4(13) . 8_656 ?
Cl1 C11 Cl1 120.4(13) 2 7_566 ?
Cl1 C11 Cl1 172(3) . 7_566 ?
Cl1 C11 Cl1 56.5(11) 8_656 7_566 ?

loop_
_geom_bond_atom_site_label_1
_geom_bond_atom_site_label_2
_geom_bond_distance
_geom_bond_site_symmetry_2
_geom_bond_publ_flag
I1 C6 2.207(9) . ?
Cl1 Cl1 1.80(5) 2 ?
Cl1 C11 1.705(18) . ?
Cl1 C11 1.90(3) 7_565 ?
N1 C9 1.379(13) . ?
N1 C1 1.360(13) . ?
N1 C3 1.484(10) . ?
O1 C1 1.184(11) . ?
O2 C1 1.376(12) . ?
O2 C2 1.461(10) . ?
O3 C9 1.227(12) . ?
C2 C3 1.499(13) . ?
C2 H2A 0.9700 . ?
C2 H2B 0.9700 . ?
C3 C4 1.546(13) . ?
C3 H3 0.9800 . ?
C4 C5 1.494(15) . ?
C4 H4A 0.9700 . ?
C4 H4B 0.9700 . ?
C5 C6 1.526(16) . ?
C5 H5A 0.9700 . ?
C5 H5B 0.9700 . ?
C6 C7 1.538(16) . ?
C6 H6 0.9800 . ?
C7 C8 1.511(14) . ?
C7 H7A 0.9700 . ?
C7 H7B 0.9700 . ?
C8 C9 1.561(15) . ?
C8 C10 1.521(15) . ?
C8 H8 0.9800 . ?
C10 H10A 0.9600 . ?
C10 H10B 0.9600 . ?
C10 H10C 0.9600 . ?
C11 Cl1 1.705(18) 2 ?
C11 Cl1 1.90(3) 8_656 ?
C11 Cl1 1.90(3) 7_566 ?

loop_
_geom_torsion_atom_site_label_1
_geom_torsion_atom_site_label_2
_geom_torsion_atom_site_label_3
_geom_torsion_atom_site_label_4
_geom_torsion
_geom_torsion_site_symmetry_1
_geom_torsion_site_symmetry_2
_geom_torsion_site_symmetry_3
_geom_torsion_site_symmetry_4
_geom_torsion_publ_flag
C2 O2 C1 O1 -171.3(9) . . . . ?
C2 O2 C1 N1 7.5(10) . . . . ?
C9 N1 C1 O1 0.9(17) . . . . ?
C3 N1 C1 O1 -169.6(11) . . . . ?
C9 N1 C1 O2 -177.6(8) . . . . ?
C3 N1 C1 O2 11.8(10) . . . . ?
C1 O2 C2 C3 -23.2(10) . . . . ?
C9 N1 C3 C2 165.1(9) . . . . ?
C1 N1 C3 C2 -24.8(10) . . . . ?
C9 N1 C3 C4 -77.3(11) . . . . ?
C1 N1 C3 C4 92.8(9) . . . . ?
O2 C2 C3 N1 27.5(9) . . . . ?
O2 C2 C3 C4 -88.9(9) . . . . ?
N1 C3 C4 C5 37.3(12) . . . . ?
C2 C3 C4 C5 146.5(9) . . . . ?
C3 C4 C5 C6 67.7(12) . . . . ?
C4 C5 C6 C7 -42.3(12) . . . . ?
C4 C5 C6 I1 76.4(10) . . . . ?
C5 C6 C7 C8 -63.3(12) . . . . ?
I1 C6 C7 C8 176.2(7) . . . . ?
C6 C7 C8 C9 46.2(13) . . . . ?
C6 C7 C8 C10 173.6(10) . . . . ?
C1 N1 C9 O3 5.8(14) . . . . ?
C3 N1 C9 O3 174.9(9) . . . . ?
C1 N1 C9 C8 175.4(9) . . . . ?
C3 N1 C9 C8 -15.5(13) . . . . ?
C7 C8 C9 O3 -144.6(10) . . . . ?
C10 C8 C9 O3 86.9(12) . . . . ?
C7 C8 C9 N1 45.5(14) . . . . ?
C10 C8 C9 N1 -83.0(11) . . . . ?
C11 Cl1 C11 Cl1 0.000(4) 7_565 . . 2 ?
Cl1 Cl1 C11 Cl1 -172(4) 2 . . 8_656 ?
C11 Cl1 C11 Cl1 -172(4) 7_565 . . 8_656 ?
Cl1 Cl1 C11 Cl1 123(10) 2 . . 7_566 ?
C11 Cl1 C11 Cl1 123(10) 7_565 . . 7_566 ?
